data_2204240
loop_
_publ_author_name
'Pinkus, A. G.'
'Klausmeyer, Kevin K.'
'Feazell, Rodney P.'
'Meng, Liliy Y. C.'

_publ_section_title
;
 \a,\a,4-Trichloro-\a-phenyl-<i>o</i>-tolyl dichlorophosphinate
;
_journal_issue 9
_journal_name_full 'Acta Crystallographica Section E'
_journal_page_first o1486
_journal_page_last o1487
_journal_paper_doi 10.1107/S1600536804018719
_journal_volume 60
_journal_year 2004
_chemical_formula_iupac 'C13 H8 Cl5 O2 P'
_chemical_formula_moiety 'C13 H8 Cl5 O2 P'
_chemical_formula_sum 'C13 H8 Cl5 O2 P'
_chemical_formula_weight 404.41
_chemical_name_systematic ?
_space_group_IT_number 2
_symmetry_cell_setting triclinic
_symmetry_space_group_name_Hall '-P 1'
_symmetry_space_group_name_H-M 'P -1'
_atom_sites_solution_hydrogens geom
_atom_sites_solution_primary direct
_atom_sites_solution_secondary difmap
_audit_creation_method SHELXL-97
_cell_angle_alpha 73.238(4)
_cell_angle_beta 75.348(4)
_cell_angle_gamma 87.593(4)
_cell_formula_units_Z 4
_cell_length_a 9.5227(7)
_cell_length_b 10.2195(7)
_cell_length_c 17.5587(12)
_cell_measurement_reflns_used 7462
_cell_measurement_temperature 273(2)
_cell_measurement_theta_max 30.43
_cell_measurement_theta_min 2.25
_cell_volume 1582.1(2)
_computing_cell_refinement APEX2
_computing_data_collection 'APEX2 (Bruker, 2003)'
_computing_data_reduction 'SAINT-Plus (Bruker,2003)'
_computing_molecular_graphics 'SHELXTL (Sheldrick, 2000)'
_computing_publication_material SHELXTL
_computing_structure_refinement 'SHELXL97 (Sheldrick, 1997)'
_computing_structure_solution 'SHELXS97 (Sheldrick, 1997)'
_diffrn_ambient_temperature 273(2)
_diffrn_measured_fraction_theta_full 0.989
_diffrn_measured_fraction_theta_max 0.989
_diffrn_measurement_device_type 'Bruker APEX2 CCD area-detector'
_diffrn_measurement_method '\f and \w'
_diffrn_radiation_monochromator graphite
_diffrn_radiation_source 'fine-focus sealed tube'
_diffrn_radiation_type MoK\a
_diffrn_radiation_wavelength 0.71073
_diffrn_reflns_av_R_equivalents 0.039
_diffrn_reflns_av_sigmaI/netI 0.025
_diffrn_reflns_limit_h_max 13
_diffrn_reflns_limit_h_min -13
_diffrn_reflns_limit_k_max 14
_diffrn_reflns_limit_k_min -14
_diffrn_reflns_limit_l_max 25
_diffrn_reflns_limit_l_min -25
_diffrn_reflns_number 61218
_diffrn_reflns_theta_full 30.62
_diffrn_reflns_theta_max 30.6
_diffrn_reflns_theta_min 2.1
_diffrn_standards_decay_% 0
_diffrn_standards_interval_count 0
_diffrn_standards_interval_time 0
_diffrn_standards_number 0
_exptl_absorpt_coefficient_mu 1.02
_exptl_absorpt_correction_T_max 0.879
_exptl_absorpt_correction_T_min 0.817
_exptl_absorpt_correction_type multi-scan
_exptl_absorpt_process_details '(SADABS; Sheldrick, 1996)'
_exptl_crystal_colour colorless
_exptl_crystal_density_diffrn 1.698
_exptl_crystal_density_method 'not measured'
_exptl_crystal_description block
_exptl_crystal_F_000 808
_exptl_crystal_size_max 0.21
_exptl_crystal_size_mid 0.17
_exptl_crystal_size_min 0.13
_refine_diff_density_max 0.58
_refine_diff_density_min -0.39
_refine_ls_extinction_method none
_refine_ls_goodness_of_fit_ref 1.06
_refine_ls_hydrogen_treatment constr
_refine_ls_matrix_type full
_refine_ls_number_parameters 379
_refine_ls_number_reflns 9669
_refine_ls_number_restraints 0
_refine_ls_restrained_S_all 1.06
_refine_ls_R_factor_all 0.031
_refine_ls_R_factor_gt 0.025
_refine_ls_shift/su_max 0.002
_refine_ls_shift/su_mean 0.000
_refine_ls_structure_factor_coef Fsqd
_refine_ls_weighting_details 'calc w = 1/[\s^2^(Fo^2^)+(0.0369P)^2^+0.3855P] where P = (Fo^2^+2Fc^2^)/3'
_refine_ls_weighting_scheme calc
_refine_ls_wR_factor_gt 0.068
_refine_ls_wR_factor_ref 0.071
_reflns_number_gt 8283
_reflns_number_total 9669
_reflns_threshold_expression I>2\s(I)
_cod_data_source_file wk6025.cif
_cod_data_source_block I
_cod_depositor_comments
;
The following automatic conversions were performed:
'_symmetry_cell_setting' value 'Triclinic' changed to 'triclinic'
according to '/home/saulius/struct/CIF-dictionaries/cif_core.dic'
dictionary named 'cif_core.dic' version 2.4.1 from 2010-06-29.

Automatic conversion script
Id: cif_fix_enum 1527 2010-12-29 10:47:43Z saulius 

The following automatic conversions were performed:

'_symmetry_cell_setting' value 'Triclinic' changed to 'triclinic'
according to /home/saulius/struct/CIF-dictionaries/cif_core.dic
dictionary named 'cif_core.dic' version 2.4.1 from 2010-06-29.

Automatic conversion script
Id: cif_fix_values 1715 2011-07-08 13:25:40Z adriana 
;
_cod_original_cell_volume 1582.07(19)
_cod_database_code 2204240
_cod_database_fobs_code 2204240

loop_
_symmetry_equiv_pos_as_xyz
'x, y, z'
'-x, -y, -z'

loop_
_atom_site_label
_atom_site_fract_x
_atom_site_fract_y
_atom_site_fract_z
_atom_site_U_iso_or_equiv
_atom_site_adp_type
_atom_site_calc_flag
_atom_site_refinement_flags
_atom_site_occupancy
_atom_site_type_symbol
P1 -0.13974(3) 0.76283(3) 0.699523(18) 0.01543(6) Uani d . 1 P
P2 0.52687(3) 0.27191(3) 0.78272(2) 0.01898(7) Uani d . 1 P
Cl1 0.45493(3) 0.69691(3) 0.50420(2) 0.02724(7) Uani d . 1 Cl
Cl2 0.22158(4) 0.87340(3) 0.468955(18) 0.02478(7) Uani d . 1 Cl
Cl3 0.16681(3) 0.23039(3) 0.55572(2) 0.02343(7) Uani d . 1 Cl
Cl4 -0.07830(4) 0.94175(3) 0.70573(2) 0.02575(7) Uani d . 1 Cl
Cl5 -0.32895(3) 0.79918(3) 0.66931(2) 0.02687(7) Uani d . 1 Cl
Cl6 0.03597(3) 0.28948(3) 1.071648(17) 0.01839(6) Uani d . 1 Cl
Cl7 0.28474(3) 0.12613(3) 1.039248(18) 0.01940(6) Uani d . 1 Cl
Cl8 0.32268(3) 0.76368(3) 0.99378(2) 0.02212(6) Uani d . 1 Cl
Cl9 0.54032(4) 0.07053(3) 0.80646(2) 0.03011(8) Uani d . 1 Cl
Cl10 0.37796(4) 0.31984(4) 0.71823(2) 0.03195(8) Uani d . 1 Cl
O1 -0.02723(9) 0.75330(8) 0.61792(5) 0.01622(16) Uani d . 1 O
O2 -0.15010(10) 0.64852(9) 0.77330(5) 0.02134(18) Uani d . 1 O
O3 0.44815(9) 0.28127(8) 0.87097(5) 0.01741(16) Uani d . 1 O
O4 0.66453(11) 0.34640(12) 0.74122(7) 0.0378(3) Uani d . 1 O
C1 0.27050(12) 0.73667(12) 0.54840(7) 0.0159(2) Uani d . 1 C
C2 0.16518(12) 0.61616(11) 0.56818(7) 0.0142(2) Uani d . 1 C
C3 0.01698(12) 0.62775(11) 0.60313(7) 0.0145(2) Uani d . 1 C
C4 -0.08346(12) 0.52235(12) 0.62118(7) 0.0160(2) Uani d . 1 C
H4 -0.1812 0.5343 0.6429 0.019 Uiso calc R 1 H
C5 -0.03828(13) 0.39850(12) 0.60686(7) 0.0162(2) Uani d . 1 C
H5 -0.1046 0.3265 0.6194 0.019 Uiso calc R 1 H
C6 0.10834(13) 0.38494(12) 0.57338(7) 0.0162(2) Uani d . 1 C
C7 0.20937(12) 0.49165(12) 0.55359(7) 0.0161(2) Uani d . 1 C
H7 0.3067 0.4800 0.5306 0.019 Uiso calc R 1 H
C8 0.27608(12) 0.78307(11) 0.62247(7) 0.0147(2) Uani d . 1 C
C9 0.24355(12) 0.68792(12) 0.70028(7) 0.0170(2) Uani d . 1 C
H9 0.2140 0.5990 0.7065 0.020 Uiso calc R 1 H
C10 0.25530(13) 0.72601(13) 0.76821(8) 0.0198(2) Uani d . 1 C
H10 0.2343 0.6622 0.8198 0.024 Uiso calc R 1 H
C11 0.29820(14) 0.85889(14) 0.75966(8) 0.0226(2) Uani d . 1 C
H11 0.3041 0.8845 0.8055 0.027 Uiso calc R 1 H
C12 0.33218(14) 0.95336(13) 0.68218(9) 0.0242(3) Uani d . 1 C
H12 0.3619 1.0421 0.6762 0.029 Uiso calc R 1 H
C13 0.32203(13) 0.91584(12) 0.61355(8) 0.0196(2) Uani d . 1 C
H13 0.3458 0.9792 0.5618 0.024 Uiso calc R 1 H
C14 0.18971(12) 0.26992(11) 0.99076(7) 0.0142(2) Uani d . 1 C
C15 0.29254(12) 0.39614(11) 0.95896(7) 0.0143(2) Uani d . 1 C
C16 0.42031(12) 0.39987(11) 0.89709(7) 0.0152(2) Uani d . 1 C
C17 0.51970(13) 0.50929(12) 0.86723(7) 0.0174(2) Uani d . 1 C
H17 0.6050 0.5072 0.8277 0.021 Uiso calc R 1 H
C18 0.49027(13) 0.62247(12) 0.89719(7) 0.0177(2) Uani d . 1 C
H18 0.5551 0.6973 0.8774 0.021 Uiso calc R 1 H
C19 0.36323(13) 0.62196(12) 0.95676(7) 0.0165(2) Uani d . 1 C
C20 0.26536(12) 0.50973(12) 0.98883(7) 0.0160(2) Uani d . 1 C
H20 0.1822 0.5107 1.0300 0.019 Uiso calc R 1 H
C21 0.12703(11) 0.24326(11) 0.92468(7) 0.0136(2) Uani d . 1 C
C22 0.06552(12) 0.35417(11) 0.87725(7) 0.0157(2) Uani d . 1 C
H22 0.0716 0.4406 0.8840 0.019 Uiso calc R 1 H
C23 -0.00433(13) 0.33606(12) 0.82034(8) 0.0193(2) Uani d . 1 C
H23 -0.0457 0.4099 0.7895 0.023 Uiso calc R 1 H
C24 -0.01229(14) 0.20659(13) 0.80953(8) 0.0215(2) Uani d . 1 C
H24 -0.0594 0.1938 0.7717 0.026 Uiso calc R 1 H
C25 0.05059(14) 0.09686(12) 0.85563(8) 0.0206(2) Uani d . 1 C
H25 0.0467 0.0110 0.8478 0.025 Uiso calc R 1 H
C26 0.11945(13) 0.11459(12) 0.91347(7) 0.0173(2) Uani d . 1 C
H26 0.1602 0.0405 0.9445 0.021 Uiso calc R 1 H

loop_
_atom_site_aniso_label
_atom_site_aniso_U_11
_atom_site_aniso_U_22
_atom_site_aniso_U_33
_atom_site_aniso_U_12
_atom_site_aniso_U_13
_atom_site_aniso_U_23
P1 0.01506(13) 0.01416(13) 0.01598(13) 0.00176(10) -0.00177(10) -0.00469(11)
P2 0.01608(14) 0.01828(14) 0.02113(15) -0.00210(11) 0.00139(11) -0.00833(12)
Cl1 0.01584(13) 0.02787(16) 0.03554(17) -0.00389(11) 0.00692(12) -0.01626(13)
Cl2 0.03337(16) 0.02003(14) 0.01712(13) -0.00576(12) -0.00743(12) 0.00241(11)
Cl3 0.02375(14) 0.01470(13) 0.03347(16) 0.00319(10) -0.00717(12) -0.00981(12)
Cl4 0.03023(16) 0.01762(14) 0.03012(16) -0.00014(11) -0.00303(13) -0.01181(12)
Cl5 0.01465(13) 0.02888(16) 0.03224(17) 0.00367(11) -0.00517(11) -0.00237(13)
Cl6 0.01801(12) 0.02041(13) 0.01493(12) -0.00326(10) 0.00044(10) -0.00574(10)
Cl7 0.01931(13) 0.01662(13) 0.02051(13) -0.00006(10) -0.00840(10) 0.00040(10)
Cl8 0.02391(14) 0.01671(13) 0.02950(15) 0.00085(10) -0.00885(12) -0.01059(11)
Cl9 0.03447(17) 0.02083(15) 0.03949(19) 0.00828(12) -0.01166(15) -0.01450(14)
Cl10 0.03997(19) 0.03674(19) 0.02181(15) 0.01409(15) -0.01217(14) -0.01051(13)
O1 0.0159(4) 0.0139(4) 0.0171(4) 0.0010(3) -0.0005(3) -0.0048(3)
O2 0.0265(4) 0.0188(4) 0.0171(4) 0.0011(3) -0.0040(3) -0.0038(3)
O3 0.0183(4) 0.0151(4) 0.0185(4) -0.0029(3) -0.0016(3) -0.0066(3)
O4 0.0269(5) 0.0413(6) 0.0406(6) -0.0166(5) 0.0146(4) -0.0219(5)
C1 0.0140(5) 0.0156(5) 0.0157(5) -0.0010(4) -0.0003(4) -0.0037(4)
C2 0.0149(5) 0.0149(5) 0.0122(5) -0.0005(4) -0.0027(4) -0.0035(4)
C3 0.0163(5) 0.0140(5) 0.0128(5) 0.0012(4) -0.0030(4) -0.0040(4)
C4 0.0147(5) 0.0187(5) 0.0144(5) 0.0002(4) -0.0033(4) -0.0050(4)
C5 0.0183(5) 0.0158(5) 0.0138(5) -0.0029(4) -0.0040(4) -0.0025(4)
C6 0.0203(5) 0.0136(5) 0.0155(5) 0.0027(4) -0.0060(4) -0.0045(4)
C7 0.0154(5) 0.0171(5) 0.0159(5) 0.0019(4) -0.0039(4) -0.0051(4)
C8 0.0112(5) 0.0153(5) 0.0179(5) 0.0016(4) -0.0034(4) -0.0058(4)
C9 0.0150(5) 0.0165(5) 0.0191(5) -0.0008(4) -0.0040(4) -0.0047(4)
C10 0.0171(5) 0.0247(6) 0.0183(5) 0.0004(4) -0.0061(4) -0.0056(5)
C11 0.0208(6) 0.0277(6) 0.0259(6) 0.0042(5) -0.0103(5) -0.0142(5)
C12 0.0263(6) 0.0179(6) 0.0345(7) 0.0017(5) -0.0138(5) -0.0114(5)
C13 0.0197(5) 0.0151(5) 0.0243(6) 0.0009(4) -0.0075(5) -0.0042(4)
C14 0.0138(5) 0.0140(5) 0.0134(5) 0.0000(4) -0.0027(4) -0.0023(4)
C15 0.0140(5) 0.0142(5) 0.0146(5) -0.0022(4) -0.0049(4) -0.0023(4)
C16 0.0161(5) 0.0149(5) 0.0157(5) -0.0006(4) -0.0048(4) -0.0051(4)
C17 0.0161(5) 0.0187(5) 0.0162(5) -0.0030(4) -0.0033(4) -0.0032(4)
C18 0.0187(5) 0.0158(5) 0.0189(5) -0.0039(4) -0.0073(4) -0.0025(4)
C19 0.0196(5) 0.0137(5) 0.0191(5) 0.0011(4) -0.0096(4) -0.0050(4)
C20 0.0161(5) 0.0170(5) 0.0159(5) 0.0004(4) -0.0061(4) -0.0044(4)
C21 0.0118(4) 0.0142(5) 0.0136(5) -0.0016(4) -0.0016(4) -0.0032(4)
C22 0.0175(5) 0.0125(5) 0.0168(5) -0.0001(4) -0.0039(4) -0.0040(4)
C23 0.0213(5) 0.0179(5) 0.0191(5) 0.0011(4) -0.0079(4) -0.0037(4)
C24 0.0244(6) 0.0227(6) 0.0204(6) -0.0030(5) -0.0089(5) -0.0076(5)
C25 0.0246(6) 0.0158(5) 0.0231(6) -0.0032(4) -0.0056(5) -0.0079(5)
C26 0.0197(5) 0.0128(5) 0.0185(5) -0.0002(4) -0.0050(4) -0.0027(4)

loop_
_atom_type_symbol
_atom_type_description
_atom_type_scat_dispersion_real
_atom_type_scat_dispersion_imag
_atom_type_scat_source
C C 0.0033 0.0016 'International Tables Vol C Tables 4.2.6.8 and 6.1.1.4'
H H 0.0000 0.0000 'International Tables Vol C Tables 4.2.6.8 and 6.1.1.4'
O O 0.0106 0.0060 'International Tables Vol C Tables 4.2.6.8 and 6.1.1.4'
P P 0.1023 0.0942 'International Tables Vol C Tables 4.2.6.8 and 6.1.1.4'
Cl Cl 0.1484 0.1585 'International Tables Vol C Tables 4.2.6.8 and 6.1.1.4'

loop_
_geom_angle_atom_site_label_1
_geom_angle_atom_site_label_2
_geom_angle_atom_site_label_3
_geom_angle
_geom_angle_publ_flag
O2 P1 O1 117.54(5) ?
O2 P1 Cl4 115.69(4) ?
O1 P1 Cl4 100.43(3) ?
O2 P1 Cl5 112.58(4) ?
O1 P1 Cl5 104.90(4) ?
Cl4 P1 Cl5 104.02(2) ?
O4 P2 O3 118.43(6) ?
O4 P2 Cl9 114.03(5) ?
O3 P2 Cl9 99.59(4) ?
O4 P2 Cl10 113.31(6) ?
O3 P2 Cl10 105.19(4) ?
Cl9 P2 Cl10 104.54(2) ?
C3 O1 P1 122.67(7) y
C16 O3 P2 127.64(8) y
C21 C14 C15 113.26(9) y
C21 C14 Cl7 112.89(8) ?
C15 C14 Cl7 108.10(8) ?
C21 C14 Cl6 106.40(7) ?
C15 C14 Cl6 110.76(8) ?
Cl7 C14 Cl6 105.13(6) ?
C6 C5 C4 118.41(11) ?
C6 C5 H5 120.8 ?
C4 C5 H5 120.8 ?
C4 C3 C2 122.19(10) ?
C4 C3 O1 120.55(10) ?
C2 C3 O1 117.25(10) ?
C8 C1 C2 114.14(9) y
C8 C1 Cl2 111.82(8) ?
C2 C1 Cl2 107.41(8) ?
C8 C1 Cl1 106.14(8) ?
C2 C1 Cl1 111.62(8) ?
Cl2 C1 Cl1 105.41(6) ?
C21 C26 C25 119.92(11) ?
C21 C26 H26 120.0 ?
C25 C26 H26 120.0 ?
C3 C4 C5 120.00(10) ?
C3 C4 H4 120.0 ?
C5 C4 H4 120.0 ?
C13 C8 C9 119.56(11) ?
C13 C8 C1 121.33(10) ?
C9 C8 C1 118.98(10) ?
C15 C20 C19 119.94(11) ?
C15 C20 H20 120.0 ?
C19 C20 H20 120.0 ?
C6 C7 C2 120.23(10) ?
C6 C7 H7 119.9 ?
C2 C7 H7 119.9 ?
C7 C2 C3 117.37(10) ?
C7 C2 C1 122.80(10) ?
C3 C2 C1 119.83(10) ?
C17 C16 C15 122.46(11) ?
C17 C16 O3 121.15(10) ?
C15 C16 O3 116.22(10) ?
C20 C15 C16 117.56(10) ?
C20 C15 C14 122.84(10) ?
C16 C15 C14 119.60(10) ?
C18 C19 C20 121.67(11) ?
C18 C19 Cl8 119.86(9) ?
C20 C19 Cl8 118.47(9) ?
C12 C13 C8 119.94(12) ?
C12 C13 H13 120.0 ?
C8 C13 H13 120.0 ?
C23 C22 C21 120.57(10) ?
C23 C22 H22 119.7 ?
C21 C22 H22 119.7 ?
C22 C23 C24 119.82(11) ?
C22 C23 H23 120.1 ?
C24 C23 H23 120.1 ?
C25 C24 C23 119.69(11) ?
C25 C24 H24 120.2 ?
C23 C24 H24 120.2 ?
C5 C6 C7 121.78(11) ?
C5 C6 Cl3 118.99(9) ?
C7 C6 Cl3 119.22(9) ?
C26 C21 C22 119.43(10) ?
C26 C21 C14 123.46(10) ?
C22 C21 C14 116.95(10) ?
C19 C18 C17 119.08(11) ?
C19 C18 H18 120.5 ?
C17 C18 H18 120.5 ?
C16 C17 C18 119.22(11) ?
C16 C17 H17 120.4 ?
C18 C17 H17 120.4 ?
C10 C9 C8 120.04(11) ?
C10 C9 H9 120.0 ?
C8 C9 H9 120.0 ?
C11 C12 C13 120.37(12) ?
C11 C12 H12 119.8 ?
C13 C12 H12 119.8 ?
C10 C11 C12 119.62(12) ?
C10 C11 H11 120.2 ?
C12 C11 H11 120.2 ?
C9 C10 C11 120.46(12) ?
C9 C10 H10 119.8 ?
C11 C10 H10 119.8 ?
C24 C25 C26 120.56(11) ?
C24 C25 H25 119.7 ?
C26 C25 H25 119.7 ?

loop_
_geom_bond_atom_site_label_1
_geom_bond_atom_site_label_2
_geom_bond_distance
_geom_bond_publ_flag
Cl6 C14 1.8132(11) y
P1 O2 1.4576(9) y
P1 O1 1.5830(9) y
P1 Cl4 1.9836(4) y
P1 Cl5 1.9948(4) y
Cl7 C14 1.8055(12) ?
Cl8 C19 1.7431(12) ?
Cl3 C6 1.7384(12) ?
Cl1 C1 1.8123(12) y
Cl2 C1 1.8070(12) y
P2 O4 1.4524(10) y
P2 O3 1.5699(9) y
P2 Cl9 1.9838(5) y
P2 Cl10 1.9917(5) y
O1 C3 1.4080(13) ?
O3 C16 1.4078(14) ?
C14 C21 1.5241(16) ?
C14 C15 1.5325(15) ?
C5 C6 1.3892(16) ?
C5 C4 1.3904(16) ?
C5 H5 0.9300 ?
C3 C4 1.3826(16) ?
C3 C2 1.4042(15) ?
C1 C8 1.5206(16) ?
C1 C2 1.5245(15) ?
C26 C21 1.3919(15) ?
C26 C25 1.3955(17) ?
C26 H26 0.9300 ?
C4 H4 0.9300 ?
C8 C13 1.3963(16) ?
C8 C9 1.3975(16) ?
C20 C15 1.3953(16) ?
C20 C19 1.3974(16) ?
C20 H20 0.9300 ?
C7 C6 1.3914(16) ?
C7 C2 1.3965(16) ?
C7 H7 0.9300 ?
C16 C17 1.3859(16) ?
C16 C15 1.4047(15) ?
C19 C18 1.3838(17) ?
C13 C12 1.3918(18) ?
C13 H13 0.9300 ?
C22 C23 1.3888(16) ?
C22 C21 1.4028(16) ?
C22 H22 0.9300 ?
C23 C24 1.3976(17) ?
C23 H23 0.9300 ?
C24 C25 1.3916(18) ?
C24 H24 0.9300 ?
C18 C17 1.3936(17) ?
C18 H18 0.9300 ?
C17 H17 0.9300 ?
C9 C10 1.3877(17) ?
C9 H9 0.9300 ?
C12 C11 1.390(2) ?
C12 H12 0.9300 ?
C11 C10 1.3897(18) ?
C11 H11 0.9300 ?
C10 H10 0.9300 ?
C25 H25 0.9300 ?

loop_
_cod_related_entry_id
_cod_related_entry_database
_cod_related_entry_code
1 ChemSpider 226191
